data_2244081
loop_
_publ_author_name
'Chooto, Pipat'
'Saithong, Saowanit'
'Aemaeg, Weena'
'Vataporn, Siriwan'
'Pakawatchai, Chaveng'
'Innuphat, Chalermpol'
'Duangthong, Supunnee'
'Puetpaiboon, Walailak'

_publ_section_title
;
 Syntheses, crystal structures and Hirshfeld surface analyses of
 bis(2-mercaptobenzimidazole)bromo- and iodocopper(I) complexes
;
_journal_coeditor_code HB7984
_journal_issue 5
_journal_name_full 'Acta Crystallographica Section E'
_journal_page_first
;
;
_journal_paper_doi 10.1107/S2056989022004224
_journal_volume 78
_journal_year 2022
_chemical_formula_iupac '[Cu Br (C7 H5 N2 S)2]'
_chemical_formula_moiety 'C14 H12 Br Cu N4 S2'
_chemical_formula_sum 'C14 H12 Br Cu N4 S2'
_chemical_formula_weight 443.85
_chemical_name_systematic
;
Bromidobis(2,3-dihydro-1<i>H</i>-1,3-benzodiazole-2-thione)copper(I)
;
_space_group_crystal_system monoclinic
_space_group_IT_number 14
_space_group_name_Hall '-P 2ybc'
_space_group_name_H-M_alt 'P 1 21/c 1'
_atom_sites_solution_hydrogens difmap
_atom_sites_solution_primary direct
_atom_sites_solution_secondary difmap
_audit_creation_method SHELXL-2018/3
_cell_angle_alpha 90
_cell_angle_beta 95.564(2)
_cell_angle_gamma 90
_cell_formula_units_Z 4
_cell_length_a 4.1549(4)
_cell_length_b 28.708(3)
_cell_length_c 13.2735(13)
_cell_measurement_reflns_used 2031
_cell_measurement_temperature 293(2)
_cell_measurement_theta_max 21.80
_cell_measurement_theta_min 2.63
_cell_volume 1575.8(3)
_computing_cell_refinement
;
SMART (Bruker, 2003)
;
_computing_data_collection
;
SMART (Bruker, 2003)
;
_computing_data_reduction
;
SAINT (Bruker, 2003)
;
_computing_molecular_graphics
;
Mercury (Macrae <i>et al</i>., 2020)
;
_computing_publication_material
;
WinGX publication routines (Farrugia, 2012) and pubICIF (Westrip,
2010)
;
_computing_structure_refinement
;
<i>SHELXL2018/3</i> (Sheldrick, 2015b)
;
_computing_structure_solution
;
<i>SHELXT</i> (Sheldrick, 2015a)
;
_diffrn_ambient_temperature 293(2)
_diffrn_measured_fraction_theta_full 1.000
_diffrn_measured_fraction_theta_max 1.000
_diffrn_measurement_device_type 'Bruker CCD area detector'
_diffrn_measurement_method 'Frames, each covering 0.3 \% in \w'
_diffrn_radiation_monochromator graphite
_diffrn_radiation_type MoK\a
_diffrn_radiation_wavelength 0.71073
_diffrn_reflns_av_R_equivalents 0.0393
_diffrn_reflns_av_unetI/netI 0.0353
_diffrn_reflns_limit_h_max 4
_diffrn_reflns_limit_h_min -4
_diffrn_reflns_limit_k_max 33
_diffrn_reflns_limit_k_min -34
_diffrn_reflns_limit_l_max 15
_diffrn_reflns_limit_l_min -15
_diffrn_reflns_number 11218
_diffrn_reflns_theta_full 24.997
_diffrn_reflns_theta_max 24.997
_diffrn_reflns_theta_min 1.697
_diffrn_source 'fine-focus sealed tube'
_exptl_absorpt_coefficient_mu 4.186
_exptl_absorpt_correction_T_max 1.000
_exptl_absorpt_correction_T_min 0.713
_exptl_absorpt_correction_type multi-scan
_exptl_absorpt_process_details
;
(SADABS; Bruker, 2003)
;
_exptl_crystal_colour colourless
_exptl_crystal_density_diffrn 1.871
_exptl_crystal_density_method 'not measured'
_exptl_crystal_description needle
_exptl_crystal_F_000 880
_exptl_crystal_size_max 0.455
_exptl_crystal_size_mid 0.052
_exptl_crystal_size_min 0.04
_refine_diff_density_max 0.659
_refine_diff_density_min -0.391
_refine_ls_extinction_method none
_refine_ls_goodness_of_fit_ref 1.084
_refine_ls_hydrogen_treatment refall
_refine_ls_matrix_type full
_refine_ls_number_parameters 247
_refine_ls_number_reflns 2750
_refine_ls_number_restraints 0
_refine_ls_restrained_S_all 1.084
_refine_ls_R_factor_all 0.0564
_refine_ls_R_factor_gt 0.0408
_refine_ls_shift/su_max 0.000
_refine_ls_shift/su_mean 0.000
_refine_ls_structure_factor_coef Fsqd
_refine_ls_weighting_details 'w=1/[\s^2^(Fo^2^)+(0.0446P)^2^+0.5475P] where P=(Fo^2^+2Fc^2^)/3'
_refine_ls_weighting_scheme calc
_refine_ls_wR_factor_gt 0.0868
_refine_ls_wR_factor_ref 0.0930
_reflns_number_gt 2200
_reflns_number_total 2750
_reflns_threshold_expression 'I > 2\s(I)'
_cod_data_source_file hb7984sup1.cif
_cod_data_source_block 1
_cod_original_sg_symbol_H-M 'P 21/c'
_cod_database_code 2244081
_shelx_space_group_comment
;
The symmetry employed for this shelxl refinement is uniquely defined
by the following loop, which should always be used as a source of
symmetry information in preference to the above space-group names.
They are only intended as comments.
;

loop_
_space_group_symop_operation_xyz
'x, y, z'
'-x, y+1/2, -z+1/2'
'-x, -y, -z'
'x, -y-1/2, z-1/2'

loop_
_atom_site_type_symbol
_atom_site_label
_atom_site_fract_x
_atom_site_fract_y
_atom_site_fract_z
_atom_site_U_iso_or_equiv
_atom_site_adp_type
_atom_site_calc_flag
_atom_site_occupancy
_atom_site_disorder_assembly
_atom_site_disorder_group
Br Br1 0.35082(11) 0.31949(2) 0.29213(3) 0.04740(17) Uani d 1 . .
Cu Cu1 0.35888(16) 0.34728(2) 0.46565(5) 0.0570(2) Uani d 1 . .
S S1 0.5237(3) 0.42049(4) 0.50112(9) 0.0489(3) Uani d 1 . .
N N1 0.7906(10) 0.48624(13) 0.3871(3) 0.0439(10) Uani d 1 . .
C C1 0.7004(10) 0.44151(14) 0.4012(3) 0.0399(10) Uani d 1 . .
S S2 0.1419(4) 0.30563(5) 0.58260(10) 0.0688(4) Uani d 1 . .
N N2 0.7887(9) 0.41786(13) 0.3211(3) 0.0414(9) Uani d 1 . .
C C2 0.9318(10) 0.49139(15) 0.2975(3) 0.0407(10) Uani d 1 . .
N N3 -0.1802(11) 0.22338(14) 0.5747(3) 0.0527(11) Uani d 1 . .
C C3 1.0529(12) 0.52902(17) 0.2500(4) 0.0545(13) Uani d 1 . .
N N4 -0.0687(9) 0.24669(13) 0.4289(3) 0.0444(9) Uani d 1 . .
C C4 1.1761(13) 0.52084(19) 0.1592(4) 0.0595(14) Uani d 1 . .
C C5 1.1740(12) 0.47661(19) 0.1173(4) 0.0572(13) Uani d 1 . .
C C6 1.0519(12) 0.43907(19) 0.1639(4) 0.0528(12) Uani d 1 . .
C C7 0.9299(10) 0.44709(15) 0.2558(3) 0.0395(10) Uani d 1 . .
C C8 -0.0348(11) 0.25789(15) 0.5269(3) 0.0463(11) Uani d 1 . .
C C9 -0.3156(10) 0.19077(14) 0.5067(3) 0.0393(10) Uani d 1 . .
C C10 -0.4919(13) 0.15060(17) 0.5169(4) 0.0530(13) Uani d 1 . .
C C11 -0.5958(13) 0.12685(18) 0.4308(4) 0.0560(13) Uani d 1 . .
C C12 -0.5244(14) 0.14225(19) 0.3371(4) 0.0623(14) Uani d 1 . .
C C13 -0.3471(14) 0.18181(19) 0.3265(4) 0.0610(14) Uani d 1 . .
C C14 -0.2427(10) 0.20588(15) 0.4124(3) 0.0411(10) Uani d 1 . .
H H1A 0.734(10) 0.5041(15) 0.417(3) 0.032(13) Uiso d 1 . .
H H2A 0.764(10) 0.3900(16) 0.310(3) 0.049(14) Uiso d 1 . .
H H3 1.054(10) 0.5568(15) 0.282(3) 0.045(12) Uiso d 1 . .
H H3A -0.203(10) 0.2208(15) 0.631(3) 0.038(14) Uiso d 1 . .
H H4 1.259(12) 0.5470(17) 0.126(4) 0.069(16) Uiso d 1 . .
H H4A 0.008(9) 0.2643(14) 0.387(3) 0.033(11) Uiso d 1 . .
H H5 1.263(12) 0.4737(16) 0.057(4) 0.062(15) Uiso d 1 . .
H H6 1.045(12) 0.4107(18) 0.139(4) 0.073(17) Uiso d 1 . .
H H10 -0.542(11) 0.1438(16) 0.573(4) 0.051(14) Uiso d 1 . .
H H11 -0.727(13) 0.0991(19) 0.436(4) 0.082(18) Uiso d 1 . .
H H12 -0.591(11) 0.1243(17) 0.284(4) 0.065(16) Uiso d 1 . .
H H13 -0.285(11) 0.1901(16) 0.269(4) 0.052(14) Uiso d 1 . .

loop_
_atom_site_aniso_label
_atom_site_aniso_U_11
_atom_site_aniso_U_22
_atom_site_aniso_U_33
_atom_site_aniso_U_12
_atom_site_aniso_U_13
_atom_site_aniso_U_23
Br1 0.0583(3) 0.0418(3) 0.0432(3) -0.0072(2) 0.0106(2) -0.0012(2)
Cu1 0.0745(5) 0.0403(3) 0.0586(4) -0.0038(3) 0.0192(3) -0.0036(3)
S1 0.0628(8) 0.0383(6) 0.0469(7) 0.0016(5) 0.0115(6) -0.0075(5)
N1 0.050(2) 0.030(2) 0.051(3) 0.0076(18) 0.0024(19) -0.0082(19)
C1 0.035(2) 0.033(2) 0.049(3) 0.0086(19) -0.0047(19) -0.006(2)
S2 0.1016(11) 0.0582(8) 0.0498(8) -0.0207(8) 0.0242(7) -0.0117(6)
N2 0.050(2) 0.028(2) 0.047(2) 0.0024(17) 0.0089(17) -0.0078(17)
C2 0.039(2) 0.037(2) 0.045(3) 0.0032(19) -0.002(2) -0.001(2)
N3 0.077(3) 0.046(2) 0.037(3) -0.001(2) 0.022(2) 0.006(2)
C3 0.062(3) 0.035(3) 0.064(3) -0.002(2) -0.005(3) 0.001(2)
N4 0.055(2) 0.044(2) 0.035(2) -0.0042(19) 0.0065(18) 0.0093(18)
C4 0.058(3) 0.058(3) 0.063(4) -0.009(3) 0.003(3) 0.015(3)
C5 0.049(3) 0.069(4) 0.055(3) 0.002(3) 0.011(3) 0.001(3)
C6 0.053(3) 0.048(3) 0.058(3) 0.003(2) 0.008(2) -0.005(3)
C7 0.035(2) 0.038(2) 0.045(3) 0.0021(18) 0.0008(19) -0.003(2)
C8 0.053(3) 0.042(3) 0.046(3) 0.009(2) 0.012(2) 0.007(2)
C9 0.042(2) 0.038(2) 0.039(2) 0.0065(19) 0.0125(19) 0.0053(19)
C10 0.062(3) 0.049(3) 0.052(3) 0.001(2) 0.028(3) 0.012(3)
C11 0.060(3) 0.040(3) 0.068(4) -0.002(2) 0.012(3) 0.004(3)
C12 0.075(4) 0.053(3) 0.057(4) -0.011(3) -0.003(3) -0.001(3)
C13 0.079(4) 0.063(4) 0.041(3) -0.010(3) 0.003(3) 0.009(3)
C14 0.043(3) 0.042(3) 0.038(3) 0.004(2) 0.004(2) 0.004(2)

loop_
_atom_type_symbol
_atom_type_description
_atom_type_scat_dispersion_real
_atom_type_scat_dispersion_imag
_atom_type_scat_source
C C 0.0033 0.0016 'International Tables Vol C Tables 4.2.6.8 and 6.1.1.4'
H H 0.0000 0.0000 'International Tables Vol C Tables 4.2.6.8 and 6.1.1.4'
N N 0.0061 0.0033 'International Tables Vol C Tables 4.2.6.8 and 6.1.1.4'
S S 0.1246 0.1234 'International Tables Vol C Tables 4.2.6.8 and 6.1.1.4'
Cu Cu 0.3201 1.2651 'International Tables Vol C Tables 4.2.6.8 and 6.1.1.4'
Br Br -0.2901 2.4595 'International Tables Vol C Tables 4.2.6.8 and 6.1.1.4'

loop_
_geom_angle_atom_site_label_1
_geom_angle_atom_site_label_2
_geom_angle_atom_site_label_3
_geom_angle_site_symmetry_1
_geom_angle_site_symmetry_3
_geom_angle
_geom_angle_publ_flag
S2 Cu1 S1 . . 119.59(5) ?
S2 Cu1 Br1 . . 121.07(4) ?
S1 Cu1 Br1 . . 118.74(4) ?
C1 S1 Cu1 . . 108.47(15) ?
C1 N1 C2 . . 111.5(4) ?
C1 N1 H1A . . 120(4) ?
C2 N1 H1A . . 127(4) ?
N2 C1 N1 . . 105.6(4) ?
N2 C1 S1 . . 127.9(3) ?
N1 C1 S1 . . 126.5(3) ?
C8 S2 Cu1 . . 108.64(16) ?
C1 N2 C7 . . 110.9(4) ?
C1 N2 H2A . . 127(3) ?
C7 N2 H2A . . 122(3) ?
C3 C2 N1 . . 133.2(4) ?
C3 C2 C7 . . 121.8(4) ?
N1 C2 C7 . . 105.0(4) ?
C8 N3 C9 . . 111.3(4) ?
C8 N3 H3A . . 129(3) ?
C9 N3 H3A . . 119(3) ?
C2 C3 C4 . . 117.0(5) ?
C2 C3 H3 . . 118(3) ?
C4 C3 H3 . . 125(3) ?
C8 N4 C14 . . 111.2(4) ?
C8 N4 H4A . . 120(3) ?
C14 N4 H4A . . 129(3) ?
C3 C4 C5 . . 121.3(5) ?
C3 C4 H4 . . 117(3) ?
C5 C4 H4 . . 122(3) ?
C6 C5 C4 . . 122.0(5) ?
C6 C5 H5 . . 121(3) ?
C4 C5 H5 . . 117(3) ?
C5 C6 C7 . . 116.8(5) ?
C5 C6 H6 . . 124(3) ?
C7 C6 H6 . . 119(3) ?
N2 C7 C6 . . 131.9(4) ?
N2 C7 C2 . . 107.1(4) ?
C6 C7 C2 . . 121.0(4) ?
N4 C8 N3 . . 105.8(4) ?
N4 C8 S2 . . 128.4(3) ?
N3 C8 S2 . . 125.8(4) ?
C10 C9 N3 . . 133.5(4) ?
C10 C9 C14 . . 121.0(4) ?
N3 C9 C14 . . 105.5(4) ?
C11 C10 C9 . . 117.6(5) ?
C11 C10 H10 . . 124(3) ?
C9 C10 H10 . . 118(3) ?
C10 C11 C12 . . 121.1(5) ?
C10 C11 H11 . . 119(3) ?
C12 C11 H11 . . 120(3) ?
C13 C12 C11 . . 121.6(6) ?
C13 C12 H12 . . 121(3) ?
C11 C12 H12 . . 117(3) ?
C14 C13 C12 . . 117.7(5) ?
C14 C13 H13 . . 120(3) ?
C12 C13 H13 . . 122(3) ?
C13 C14 N4 . . 132.8(4) ?
C13 C14 C9 . . 121.0(4) ?
N4 C14 C9 . . 106.2(4) ?

loop_
_geom_bond_atom_site_label_1
_geom_bond_atom_site_label_2
_geom_bond_site_symmetry_2
_geom_bond_distance
_geom_bond_publ_flag
Br1 Cu1 . 2.4346(8) ?
Cu1 S2 . 2.2189(15) ?
Cu1 S1 . 2.2464(13) ?
S1 C1 . 1.688(5) ?
N1 C1 . 1.356(6) ?
N1 C2 . 1.384(6) ?
N1 H1A . 0.70(4) ?
C1 N2 . 1.342(5) ?
S2 C8 . 1.691(5) ?
N2 C7 . 1.378(5) ?
N2 H2A . 0.82(4) ?
C2 C3 . 1.371(6) ?
C2 C7 . 1.387(6) ?
N3 C8 . 1.350(6) ?
N3 C9 . 1.381(6) ?
N3 H3A . 0.76(4) ?
C3 C4 . 1.374(7) ?
C3 H3 . 0.90(4) ?
N4 C8 . 1.334(6) ?
N4 C14 . 1.383(6) ?
N4 H4A . 0.84(4) ?
C4 C5 . 1.386(7) ?
C4 H4 . 0.95(5) ?
C5 C6 . 1.364(7) ?
C5 H5 . 0.92(5) ?
C6 C7 . 1.386(6) ?
C6 H6 . 0.88(5) ?
C9 C10 . 1.380(6) ?
C9 C14 . 1.386(6) ?
C10 C11 . 1.365(7) ?
C10 H10 . 0.82(5) ?
C11 C12 . 1.378(7) ?
C11 H11 . 0.97(5) ?
C12 C13 . 1.368(7) ?
C12 H12 . 0.90(5) ?
C13 C14 . 1.367(7) ?
C13 H13 . 0.86(4) ?

loop_
_geom_hbond_atom_site_label_D
_geom_hbond_atom_site_label_H
_geom_hbond_atom_site_label_A
_geom_hbond_site_symmetry_A
_geom_hbond_distance_DH
_geom_hbond_distance_HA
_geom_hbond_distance_DA
_geom_hbond_angle_DHA
_geom_hbond_publ_flag
N1 H1A S1 3_666 0.70(4) 2.69(4) 3.384(4) 170(5) yes
N2 H2A Br1 . 0.82(4) 2.65(4) 3.361(4) 146(4) yes
N4 H4A Br1 . 0.84(4) 2.54(4) 3.364(4) 166(4) yes

loop_
_geom_torsion_atom_site_label_1
_geom_torsion_atom_site_label_2
_geom_torsion_atom_site_label_3
_geom_torsion_atom_site_label_4
_geom_torsion_site_symmetry_1
_geom_torsion_site_symmetry_2
_geom_torsion_site_symmetry_3
_geom_torsion_site_symmetry_4
_geom_torsion
_geom_torsion_publ_flag
C2 N1 C1 N2 . . . . 0.9(5) ?
C2 N1 C1 S1 . . . . 179.3(3) ?
Cu1 S1 C1 N2 . . . . -11.7(4) ?
Cu1 S1 C1 N1 . . . . 170.2(3) ?
N1 C1 N2 C7 . . . . -0.8(5) ?
S1 C1 N2 C7 . . . . -179.2(3) ?
C1 N1 C2 C3 . . . . 178.4(5) ?
C1 N1 C2 C7 . . . . -0.7(5) ?
N1 C2 C3 C4 . . . . -179.6(5) ?
C7 C2 C3 C4 . . . . -0.7(7) ?
C2 C3 C4 C5 . . . . 0.7(8) ?
C3 C4 C5 C6 . . . . -0.3(8) ?
C4 C5 C6 C7 . . . . -0.2(8) ?
C1 N2 C7 C6 . . . . -178.7(5) ?
C1 N2 C7 C2 . . . . 0.4(5) ?
C5 C6 C7 N2 . . . . 179.3(5) ?
C5 C6 C7 C2 . . . . 0.3(7) ?
C3 C2 C7 N2 . . . . -179.0(4) ?
N1 C2 C7 N2 . . . . 0.2(4) ?
C3 C2 C7 C6 . . . . 0.2(7) ?
N1 C2 C7 C6 . . . . 179.4(4) ?
C14 N4 C8 N3 . . . . 1.7(5) ?
C14 N4 C8 S2 . . . . -176.8(3) ?
C9 N3 C8 N4 . . . . -1.8(5) ?
C9 N3 C8 S2 . . . . 176.7(3) ?
Cu1 S2 C8 N4 . . . . -4.7(5) ?
Cu1 S2 C8 N3 . . . . 177.1(4) ?
C8 N3 C9 C10 . . . . -178.4(5) ?
C8 N3 C9 C14 . . . . 1.2(5) ?
N3 C9 C10 C11 . . . . 178.5(5) ?
C14 C9 C10 C11 . . . . -1.1(7) ?
C9 C10 C11 C12 . . . . 0.6(8) ?
C10 C11 C12 C13 . . . . 0.0(9) ?
C11 C12 C13 C14 . . . . -0.2(9) ?
C12 C13 C14 N4 . . . . -178.5(5) ?
C12 C13 C14 C9 . . . . -0.3(7) ?
C8 N4 C14 C13 . . . . 177.4(5) ?
C8 N4 C14 C9 . . . . -1.0(5) ?
C10 C9 C14 C13 . . . . 0.9(7) ?
N3 C9 C14 C13 . . . . -178.7(4) ?
C10 C9 C14 N4 . . . . 179.5(4) ?
N3 C9 C14 N4 . . . . -0.2(5) ?

_cod_database_fobs_code 2244081
